data_2019160
loop_
_publ_author_name
'Yurkerwich, Kevin'
'Rong, Yi'
'Parkin, Gerard'

_publ_section_title
;
 Gallium hydride and monovalent indium compounds that feature
 tris(pyrazolyl)hydroborate ligands
;
_journal_coeditor_code YP3041
_journal_issue 9
_journal_name_full 'Acta Crystallographica Section C'
_journal_page_first 963
_journal_page_last 967
_journal_paper_doi 10.1107/S0108270113016648
_journal_volume 69
_journal_year 2013
_chemical_formula_iupac '[In (C15 H22 B N6)]'
_chemical_formula_moiety 'C15 H22 B In N6'
_chemical_formula_sum 'C15 H22 B In N6'
_chemical_formula_weight 412.02
_chemical_name_systematic
;
[Tris(3,5-dimethyl-1<i>H</i>-pyrazol-1-yl-\k<i>N</i>^2^)hydroborato]indium(I)
;
_space_group_IT_number 62
_symmetry_cell_setting orthorhombic
_symmetry_space_group_name_Hall '-P 2ac 2n'
_symmetry_space_group_name_H-M 'P n m a'
_atom_sites_solution_hydrogens geom
_atom_sites_solution_primary direct
_atom_sites_solution_secondary difmap
_audit_creation_method SHELXL97
_cell_angle_alpha 90.00
_cell_angle_beta 90.00
_cell_angle_gamma 90.00
_cell_formula_units_Z 4
_cell_length_a 17.1939(7)
_cell_length_b 13.3487(5)
_cell_length_c 7.7658(3)
_cell_measurement_reflns_used 9848
_cell_measurement_temperature 125(2)
_cell_measurement_theta_max 32.21
_cell_measurement_theta_min 2.37
_cell_volume 1782.38(12)
_computing_cell_refinement 'SMART (Bruker, 2007)'
_computing_data_collection 'SMART (Bruker, 2007)'
_computing_data_reduction 'SAINT (Bruker, 2007)'
_computing_molecular_graphics 'SHELXTL (Sheldrick, 2008)'
_computing_publication_material 'SHELXTL (Sheldrick, 2008)'
_computing_structure_refinement 'SHELXL97 (Sheldrick, 2008)'
_computing_structure_solution 'SHELXS97 (Sheldrick, 2008)'
_diffrn_ambient_temperature 125(2)
_diffrn_measured_fraction_theta_full 1.000
_diffrn_measured_fraction_theta_max 1.000
_diffrn_measurement_device_type 'Bruker SMART CCD area-detector'
_diffrn_measurement_method '\f and \w'
_diffrn_radiation_monochromator graphite
_diffrn_radiation_source 'fine-focus sealed tube'
_diffrn_radiation_type MoK\a
_diffrn_radiation_wavelength 0.71073
_diffrn_reflns_av_R_equivalents 0.0356
_diffrn_reflns_av_sigmaI/netI 0.0164
_diffrn_reflns_limit_h_max 22
_diffrn_reflns_limit_h_min -22
_diffrn_reflns_limit_k_max 17
_diffrn_reflns_limit_k_min -17
_diffrn_reflns_limit_l_max 10
_diffrn_reflns_limit_l_min -10
_diffrn_reflns_number 23607
_diffrn_reflns_theta_full 28.28
_diffrn_reflns_theta_max 28.28
_diffrn_reflns_theta_min 2.37
_exptl_absorpt_coefficient_mu 1.333
_exptl_absorpt_correction_T_max 0.8782
_exptl_absorpt_correction_T_min 0.7764
_exptl_absorpt_correction_type empirical
_exptl_absorpt_process_details '(SADABS; Bruker, 2007)'
_exptl_crystal_colour colourless
_exptl_crystal_density_diffrn 1.535
_exptl_crystal_density_method 'not measured'
_exptl_crystal_description block
_exptl_crystal_F_000 832
_exptl_crystal_size_max 0.20
_exptl_crystal_size_mid 0.10
_exptl_crystal_size_min 0.10
_refine_diff_density_max 0.858
_refine_diff_density_min -0.561
_refine_ls_extinction_method none
_refine_ls_goodness_of_fit_ref 1.093
_refine_ls_hydrogen_treatment mixed
_refine_ls_matrix_type full
_refine_ls_number_parameters 120
_refine_ls_number_reflns 2311
_refine_ls_number_restraints 1
_refine_ls_restrained_S_all 1.093
_refine_ls_R_factor_all 0.0294
_refine_ls_R_factor_gt 0.0264
_refine_ls_shift/su_max 0.001
_refine_ls_shift/su_mean 0.000
_refine_ls_structure_factor_coef Fsqd
_refine_ls_weighting_details 'calc w = 1/[\s^2^(Fo^2^)+(0.0388P)^2^+2.7729P] where P=(Fo^2^+2Fc^2^)/3'
_refine_ls_weighting_scheme calc
_refine_ls_wR_factor_gt 0.0737
_refine_ls_wR_factor_ref 0.0757
_reflns_number_gt 2124
_reflns_number_total 2311
_reflns_threshold_expression I>2\s(I)
_cod_data_source_file yp3041.cif
_cod_data_source_block I
_cod_database_code 2019160
_cod_database_fobs_code 2019160

loop_
_symmetry_equiv_pos_as_xyz
'x, y, z'
'-x+1/2, -y, z+1/2'
'-x, y+1/2, -z'
'x+1/2, -y+1/2, -z+1/2'
'-x, -y, -z'
'x-1/2, y, -z-1/2'
'x, -y-1/2, z'
'-x-1/2, y-1/2, z-1/2'

loop_
_atom_site_type_symbol
_atom_site_label
_atom_site_fract_x
_atom_site_fract_y
_atom_site_fract_z
_atom_site_U_iso_or_equiv
_atom_site_adp_type
_atom_site_calc_flag
_atom_site_refinement_flags
_atom_site_occupancy
_atom_site_symmetry_multiplicity
In In1 0.183897(13) 0.2500 0.90716(3) 0.01583(9) Uani d S 1 2
B B1 0.3871(2) 0.2500 0.9081(5) 0.0166(7) Uani d SD 1 2
H H1 0.4515(11) 0.2500 0.905(5) 0.020 Uiso d SD 1 2
N N11 0.35660(17) 0.2500 1.0958(4) 0.0189(6) Uani d S 1 2
C C11 0.3966(2) 0.2500 1.2460(5) 0.0233(7) Uani d S 1 2
N N12 0.27834(17) 0.2500 1.1292(4) 0.0177(6) Uani d S 1 2
C C12 0.3431(2) 0.2500 1.3796(4) 0.0248(7) Uani d S 1 2
H H12A 0.3538 0.2500 1.4996 0.030 Uiso calc SR 1 2
C C13 0.2699(2) 0.2500 1.3004(4) 0.0201(7) Uani d S 1 2
C C14 0.4836(2) 0.2500 1.2550(6) 0.0340(9) Uani d S 1 2
H H14A 0.5051 0.2500 1.1381 0.051 Uiso calc SR 1 2
H H14B 0.5013 0.1901 1.3164 0.051 Uiso calc PR 0.50 1
H H14C 0.5013 0.3099 1.3164 0.051 Uiso calc PR 0.50 1
C C15 0.1912(2) 0.2500 1.3824(5) 0.0273(8) Uani d S 1 2
H H15A 0.1511 0.2500 1.2926 0.041 Uiso calc SR 1 2
H H15B 0.1854 0.3099 1.4541 0.041 Uiso calc PR 0.50 1
H H15C 0.1854 0.1901 1.4541 0.041 Uiso calc PR 0.50 1
N N21 0.35699(11) 0.15535(15) 0.8142(2) 0.0171(4) Uani d . 1 1
C C21 0.39666(14) 0.07833(18) 0.7421(3) 0.0210(5) Uani d . 1 1
N N22 0.27854(11) 0.13922(14) 0.7947(2) 0.0170(4) Uani d . 1 1
C C22 0.34355(15) 0.01168(18) 0.6752(3) 0.0225(5) Uani d . 1 1
H H22A 0.3545 -0.0493 0.6170 0.027 Uiso calc R 1 1
C C23 0.27008(14) 0.05217(17) 0.7104(3) 0.0192(4) Uani d . 1 1
C C24 0.48369(15) 0.0719(2) 0.7427(4) 0.0304(6) Uani d . 1 1
H H24A 0.5053 0.1310 0.8003 0.046 Uiso calc R 1 1
H H24B 0.5028 0.0692 0.6238 0.046 Uiso calc R 1 1
H H24C 0.5000 0.0114 0.8042 0.046 Uiso calc R 1 1
C C25 0.19127(14) 0.0111(2) 0.6717(4) 0.0239(5) Uani d . 1 1
H H25A 0.1515 0.0576 0.7143 0.036 Uiso calc R 1 1
H H25B 0.1851 -0.0540 0.7284 0.036 Uiso calc R 1 1
H H25C 0.1854 0.0029 0.5470 0.036 Uiso calc R 1 1

loop_
_atom_site_aniso_label
_atom_site_aniso_U_11
_atom_site_aniso_U_22
_atom_site_aniso_U_33
_atom_site_aniso_U_12
_atom_site_aniso_U_13
_atom_site_aniso_U_23
In1 0.01785(13) 0.01438(13) 0.01524(13) 0.000 -0.00005(8) 0.000
B1 0.0213(17) 0.0121(15) 0.0165(16) 0.000 -0.0010(13) 0.000
N11 0.0208(14) 0.0180(13) 0.0179(13) 0.000 -0.0033(11) 0.000
C11 0.0291(18) 0.0190(15) 0.0218(17) 0.000 -0.0092(14) 0.000
N12 0.0218(14) 0.0181(13) 0.0132(13) 0.000 -0.0005(10) 0.000
C12 0.036(2) 0.0232(17) 0.0148(15) 0.000 -0.0076(14) 0.000
C13 0.0278(17) 0.0156(15) 0.0170(15) 0.000 -0.0020(13) 0.000
C14 0.0265(19) 0.044(2) 0.031(2) 0.000 -0.0112(16) 0.000
C15 0.035(2) 0.029(2) 0.0181(17) 0.000 0.0054(14) 0.000
N21 0.0187(9) 0.0152(9) 0.0176(9) 0.0012(7) -0.0005(7) -0.0006(7)
C21 0.0242(12) 0.0175(10) 0.0213(11) 0.0021(9) 0.0040(9) 0.0013(9)
N22 0.0196(9) 0.0156(9) 0.0156(9) -0.0004(7) -0.0001(7) -0.0008(7)
C22 0.0303(12) 0.0149(10) 0.0224(12) 0.0010(10) 0.0046(10) -0.0036(9)
C23 0.0263(11) 0.0149(10) 0.0166(10) 0.0001(9) 0.0000(9) -0.0005(8)
C24 0.0248(12) 0.0258(13) 0.0406(16) 0.0052(10) 0.0046(11) -0.0026(12)
C25 0.0283(13) 0.0175(11) 0.0259(13) -0.0024(9) -0.0017(10) -0.0057(10)

loop_
_atom_type_symbol
_atom_type_description
_atom_type_scat_dispersion_real
_atom_type_scat_dispersion_imag
_atom_type_scat_source
C C 0.0033 0.0016 'International Tables Vol C Tables 4.2.6.8 and 6.1.1.4'
H H 0.0000 0.0000 'International Tables Vol C Tables 4.2.6.8 and 6.1.1.4'
N N 0.0061 0.0033 'International Tables Vol C Tables 4.2.6.8 and 6.1.1.4'
In In -0.7276 1.3100 'International Tables Vol C Tables 4.2.6.8 and 6.1.1.4'
B B 0.0013 0.0007 'International Tables Vol C Tables 4.2.6.8 and 6.1.1.4'

loop_
_geom_angle_atom_site_label_1
_geom_angle_atom_site_label_2
_geom_angle_atom_site_label_3
_geom_angle_site_symmetry_1
_geom_angle_site_symmetry_3
_geom_angle
_geom_angle_publ_flag
N22 In1 N22 . 7_565 77.37(9) y
N22 In1 N12 . . 78.30(7) y
N22 In1 N12 7_565 . 78.30(7) ?
H1 B1 N21 . 7_565 108.9(10) ?
H1 B1 N21 . . 108.9(10) ?
N21 B1 N21 7_565 . 109.4(3) ?
H1 B1 N11 . . 111(2) ?
N21 B1 N11 7_565 . 109.28(19) ?
N21 B1 N11 . . 109.28(19) ?
C11 N11 N12 . . 109.6(3) ?
C11 N11 B1 . . 129.7(3) ?
N12 N11 B1 . . 120.7(3) ?
N11 C11 C12 . . 107.9(3) ?
N11 C11 C14 . . 123.2(4) ?
C12 C11 C14 . . 128.9(4) ?
C13 N12 N11 . . 107.1(3) ?
C13 N12 In1 . . 130.5(2) ?
N11 N12 In1 . . 122.36(19) ?
C11 C12 C13 . . 105.5(3) ?
N12 C13 C12 . . 109.8(3) ?
N12 C13 C15 . . 121.4(3) ?
C12 C13 C15 . . 128.8(3) ?
C21 N21 N22 . . 109.24(19) ?
C21 N21 B1 . . 130.2(2) ?
N22 N21 B1 . . 120.5(2) ?
N21 C21 C22 . . 108.2(2) ?
N21 C21 C24 . . 123.0(2) ?
C22 C21 C24 . . 128.8(2) ?
C23 N22 N21 . . 107.21(19) ?
C23 N22 In1 . . 130.31(16) ?
N21 N22 In1 . . 122.44(13) ?
C21 C22 C23 . . 106.0(2) ?
N22 C23 C22 . . 109.4(2) ?
N22 C23 C25 . . 121.0(2) ?
C22 C23 C25 . . 129.6(2) ?

loop_
_geom_bond_atom_site_label_1
_geom_bond_atom_site_label_2
_geom_bond_site_symmetry_2
_geom_bond_distance
_geom_bond_publ_flag
In1 N22 . 2.3658(19) y
In1 N22 7_565 2.3659(19) ?
In1 N12 . 2.369(3) y
B1 H1 . 1.109(19) ?
B1 N21 7_565 1.548(3) ?
B1 N21 . 1.548(3) ?
B1 N11 . 1.548(5) ?
N11 C11 . 1.354(4) ?
N11 N12 . 1.370(4) ?
C11 C12 . 1.387(5) ?
C11 C14 . 1.498(5) ?
N12 C13 . 1.338(4) ?
C12 C13 . 1.400(5) ?
C13 C15 . 1.496(5) ?
N21 C21 . 1.355(3) ?
N21 N22 . 1.374(3) ?
C21 C22 . 1.377(3) ?
C21 C24 . 1.499(4) ?
N22 C23 . 1.342(3) ?
C22 C23 . 1.401(3) ?
C23 C25 . 1.492(3) ?
